data_2224133
loop_
_publ_author_name
'Chitradevi, A.'
'Athimoolam, S.'
'Sridhar, B.'
'Bahadur, S. Asath'

_publ_section_title
;
 1,5-Dimethyl-3-oxo-2-phenyl-2,3-dihydro-1<i>H</i>-pyrazol-4-aminium
 2-hydroxybenzoate
;
_journal_coeditor_code BT5124
_journal_issue 12
_journal_name_full 'Acta Crystallographica Section E'
_journal_page_first o3041
_journal_page_last o3042
_journal_paper_doi 10.1107/S1600536809045760
_journal_volume 65
_journal_year 2009
_chemical_formula_iupac 'C11 H14 N3 O +, C7 H5 O3 -'
_chemical_formula_moiety 'C11 H14 N3 O +, C7 H5 O3 -'
_chemical_formula_sum 'C18 H19 N3 O4'
_chemical_formula_weight 341.36
_chemical_name_common '4-aminoantipyrene salicylic acid'
_chemical_name_systematic
;
1,5-dimethyl-3-oxo-2-phenyl-2,3-dihydro-1<i>H</i>-pyrazol-4-aminium
2-hydroxybenzoate
;
_space_group_IT_number 14
_symmetry_cell_setting monoclinic
_symmetry_space_group_name_Hall '-P 2ybc'
_symmetry_space_group_name_H-M 'P 1 21/c 1'
_atom_sites_solution_hydrogens geom
_atom_sites_solution_primary direct
_atom_sites_solution_secondary difmap
_audit_creation_method SHELXTL/PC
_cell_angle_alpha 90.00
_cell_angle_beta 101.5170(10)
_cell_angle_gamma 90.00
_cell_formula_units_Z 4
_cell_length_a 8.3182(6)
_cell_length_b 23.3006(16)
_cell_length_c 8.8503(6)
_cell_measurement_reflns_used 3884
_cell_measurement_temperature 293(2)
_cell_measurement_theta_max 23.9
_cell_measurement_theta_min 2.6
_cell_volume 1680.8(2)
_computing_cell_refinement 'SAINT (Bruker, 2001)'
_computing_data_collection 'SMART (Bruker, 2001)'
_computing_data_reduction 'SAINT (Bruker, 2001)'
_computing_molecular_graphics
;
Mercury (Macrae <i>et al.</i>,  2006 ) and PLATON (Spek, 2009)
;
_computing_publication_material 'SHELXTL/PC (Sheldrick, 2008)'
_computing_structure_refinement 'SHELXTL/PC (Sheldrick, 2008)'
_computing_structure_solution 'SHELXTL/PC (Sheldrick, 2008)'
_diffrn_ambient_temperature 293(2)
_diffrn_measured_fraction_theta_full 1.000
_diffrn_measured_fraction_theta_max 1.000
_diffrn_measurement_device_type 'Bruker SMART APEX CCD area-detector'
_diffrn_measurement_method \w
_diffrn_radiation_monochromator graphite
_diffrn_radiation_source 'fine-focus sealed tube'
_diffrn_radiation_type MoK\a
_diffrn_radiation_wavelength 0.71073
_diffrn_reflns_av_R_equivalents 0.0197
_diffrn_reflns_av_sigmaI/netI 0.0127
_diffrn_reflns_limit_h_max 9
_diffrn_reflns_limit_h_min -9
_diffrn_reflns_limit_k_max 27
_diffrn_reflns_limit_k_min -27
_diffrn_reflns_limit_l_max 10
_diffrn_reflns_limit_l_min -10
_diffrn_reflns_number 16025
_diffrn_reflns_theta_full 25.00
_diffrn_reflns_theta_max 25.00
_diffrn_reflns_theta_min 1.75
_exptl_absorpt_coefficient_mu 0.097
_exptl_absorpt_correction_type none
_exptl_crystal_colour 'light orange'
_exptl_crystal_density_diffrn 1.349
_exptl_crystal_density_meas 1.339
_exptl_crystal_density_method
;
flotation technique using a liquid-mixture of xylene and carbon tetrachloride
;
_exptl_crystal_description needle
_exptl_crystal_F_000 720
_exptl_crystal_size_max 0.24
_exptl_crystal_size_mid 0.13
_exptl_crystal_size_min 0.12
_refine_diff_density_max 0.177
_refine_diff_density_min -0.180
_refine_ls_extinction_method none
_refine_ls_goodness_of_fit_ref 1.050
_refine_ls_hydrogen_treatment constr
_refine_ls_matrix_type full
_refine_ls_number_parameters 229
_refine_ls_number_reflns 2959
_refine_ls_number_restraints 0
_refine_ls_restrained_S_all 1.050
_refine_ls_R_factor_all 0.0458
_refine_ls_R_factor_gt 0.0408
_refine_ls_shift/su_max_lt 0.001
_refine_ls_shift/su_mean 0.000
_refine_ls_structure_factor_coef Fsqd
_refine_ls_weighting_details
;
calc w=1/[\s^2^(Fo^2^)+(0.0515P)^2^+0.4777P] where P=(Fo^2^+2Fc^2^)/3
;
_refine_ls_weighting_scheme calc
_refine_ls_wR_factor_gt 0.1086
_refine_ls_wR_factor_ref 0.1130
_reflns_number_gt 2599
_reflns_number_total 2959
_reflns_threshold_expression I>2\s(I)
_cod_data_source_file bt5124.cif
_cod_data_source_block I
_cod_original_sg_symbol_H-M 'P 21/c'
_cod_database_code 2224133
_cod_database_fobs_code 2224133

loop_
_symmetry_equiv_pos_as_xyz
'x, y, z'
'-x, y+1/2, -z+1/2'
'-x, -y, -z'
'x, -y-1/2, z-1/2'

loop_
_atom_site_type_symbol
_atom_site_label
_atom_site_fract_x
_atom_site_fract_y
_atom_site_fract_z
_atom_site_U_iso_or_equiv
_atom_site_adp_type
_atom_site_calc_flag
_atom_site_refinement_flags
_atom_site_occupancy
_atom_site_disorder_assembly
_atom_site_disorder_group
C C1 0.88415(19) 0.55024(6) 0.81347(17) 0.0448(3) Uani d . 1 . .
C C11 1.0648(2) 0.54675(8) 0.8259(2) 0.0584(4) Uani d . 1 . .
H H11A 1.0898 0.5168 0.7597 0.088 Uiso calc R 1 . .
H H11C 1.1164 0.5385 0.9306 0.088 Uiso calc R 1 . .
H H11B 1.1048 0.5827 0.7955 0.088 Uiso calc R 1 . .
N N2 0.81742(15) 0.57725(6) 0.92231(15) 0.0484(3) Uani d . 1 . .
C C22 0.8940(2) 0.62350(8) 1.0208(2) 0.0625(5) Uani d . 1 . .
H H22A 1.0071 0.6143 1.0603 0.094 Uiso calc R 1 . .
H H22B 0.8383 0.6285 1.1050 0.094 Uiso calc R 1 . .
H H22C 0.8874 0.6584 0.9621 0.094 Uiso calc R 1 . .
N N3 0.64810(15) 0.57811(6) 0.86977(15) 0.0496(3) Uani d . 1 . .
C C4 0.60726(19) 0.54839(7) 0.73428(17) 0.0479(4) Uani d . 1 . .
O O4 0.46461(14) 0.53935(6) 0.66452(14) 0.0662(4) Uani d . 1 . .
C C5 0.75999(18) 0.53088(6) 0.70220(16) 0.0442(3) Uani d . 1 . .
N N5 0.77414(16) 0.50034(6) 0.56334(14) 0.0508(3) Uani d . 1 . .
H H5A 0.6744 0.4926 0.5091 0.076 Uiso calc R 1 . .
H H5B 0.8286 0.4677 0.5883 0.076 Uiso calc R 1 . .
H H5C 0.8281 0.5219 0.5071 0.076 Uiso calc R 1 . .
C C31 0.54080(18) 0.60115(7) 0.96225(17) 0.0471(4) Uani d . 1 . .
C C32 0.4479(2) 0.64820(8) 0.9101(2) 0.0619(5) Uani d . 1 . .
H H32 0.4516 0.6640 0.8144 0.074 Uiso calc R 1 . .
C C33 0.3485(2) 0.67208(9) 1.0009(3) 0.0743(6) Uani d . 1 . .
H H33 0.2847 0.7040 0.9661 0.089 Uiso calc R 1 . .
C C34 0.3436(2) 0.64892(10) 1.1417(2) 0.0697(6) Uani d . 1 . .
H H34 0.2785 0.6657 1.2037 0.084 Uiso calc R 1 . .
C C35 0.4341(2) 0.60110(10) 1.1917(2) 0.0680(5) Uani d . 1 . .
H H35 0.4285 0.5850 1.2867 0.082 Uiso calc R 1 . .
C C36 0.5338(2) 0.57665(8) 1.10183(19) 0.0588(4) Uani d . 1 . .
H H36 0.5952 0.5441 1.1354 0.071 Uiso calc R 1 . .
C C41 0.9974(3) 0.38422(8) 0.5503(2) 0.0628(5) Uani d . 1 . .
C C42 1.0840(2) 0.34016(6) 0.47447(17) 0.0493(4) Uani d . 1 . .
C C43 1.2516(2) 0.34179(8) 0.4878(2) 0.0653(5) Uani d . 1 . .
H H43 1.3123 0.3703 0.5472 0.078 Uiso calc R 1 . .
C C44 1.3309(3) 0.30161(12) 0.4140(3) 0.0940(8) Uani d . 1 . .
H H44 1.4445 0.3022 0.4255 0.113 Uiso calc R 1 . .
C C45 1.2386(5) 0.26065(11) 0.3230(3) 0.1051(10) Uani d . 1 . .
H H45 1.2907 0.2340 0.2708 0.126 Uiso calc R 1 . .
C C46 1.0744(4) 0.25848(9) 0.3083(3) 0.0926(8) Uani d . 1 . .
H H46 1.0143 0.2309 0.2452 0.111 Uiso calc R 1 . .
C C47 0.9954(3) 0.29676(8) 0.3861(2) 0.0652(5) Uani d . 1 . .
O O41 1.0717(2) 0.42857(6) 0.60326(16) 0.0872(5) Uani d . 1 . .
O O42 0.8508(2) 0.37591(8) 0.5565(2) 0.0980(5) Uani d . 1 . .
O O43 0.8319(2) 0.29178(8) 0.3741(2) 0.1032(6) Uani d . 1 . .
H H43A 0.8004 0.3156 0.4299 0.155 Uiso calc R 1 . .

loop_
_atom_site_aniso_label
_atom_site_aniso_U_11
_atom_site_aniso_U_22
_atom_site_aniso_U_33
_atom_site_aniso_U_12
_atom_site_aniso_U_13
_atom_site_aniso_U_23
C1 0.0488(8) 0.0453(8) 0.0415(8) 0.0025(6) 0.0118(6) -0.0012(6)
C11 0.0492(9) 0.0706(11) 0.0555(10) 0.0023(8) 0.0105(8) -0.0107(8)
N2 0.0448(7) 0.0555(8) 0.0444(7) -0.0020(6) 0.0080(5) -0.0119(6)
C22 0.0581(10) 0.0703(11) 0.0590(10) -0.0100(8) 0.0115(8) -0.0230(9)
N3 0.0436(7) 0.0609(8) 0.0443(7) 0.0016(6) 0.0088(5) -0.0139(6)
C4 0.0489(9) 0.0531(9) 0.0406(8) 0.0024(7) 0.0066(7) -0.0087(7)
O4 0.0479(7) 0.0914(9) 0.0559(7) 0.0057(6) 0.0025(5) -0.0288(6)
C5 0.0494(9) 0.0454(8) 0.0383(7) 0.0036(6) 0.0098(6) -0.0049(6)
N5 0.0518(7) 0.0569(8) 0.0437(7) 0.0071(6) 0.0095(6) -0.0109(6)
C31 0.0440(8) 0.0532(9) 0.0450(8) -0.0031(7) 0.0109(6) -0.0134(7)
C32 0.0641(11) 0.0649(11) 0.0595(10) 0.0077(9) 0.0191(8) -0.0014(8)
C33 0.0668(12) 0.0720(12) 0.0878(15) 0.0153(10) 0.0244(11) -0.0116(11)
C34 0.0518(10) 0.0900(14) 0.0725(12) -0.0073(10) 0.0244(9) -0.0326(11)
C35 0.0634(11) 0.0938(15) 0.0514(10) -0.0145(11) 0.0225(9) -0.0117(10)
C36 0.0611(10) 0.0660(11) 0.0508(9) -0.0003(8) 0.0149(8) -0.0047(8)
C41 0.0865(14) 0.0587(11) 0.0490(9) 0.0174(10) 0.0277(9) 0.0136(8)
C42 0.0662(10) 0.0418(8) 0.0419(8) 0.0044(7) 0.0153(7) 0.0065(6)
C43 0.0689(12) 0.0627(11) 0.0668(11) 0.0065(9) 0.0199(9) 0.0089(9)
C44 0.0935(17) 0.0945(17) 0.1083(19) 0.0351(14) 0.0544(15) 0.0320(15)
C45 0.181(3) 0.0629(14) 0.0896(18) 0.0378(18) 0.071(2) 0.0077(13)
C46 0.165(3) 0.0485(11) 0.0661(13) 0.0005(14) 0.0285(15) -0.0055(9)
C47 0.0919(14) 0.0491(10) 0.0537(10) -0.0046(9) 0.0125(9) 0.0113(8)
O41 0.1512(15) 0.0554(8) 0.0651(9) 0.0028(8) 0.0456(9) -0.0106(7)
O42 0.0848(11) 0.1136(13) 0.1090(13) 0.0311(9) 0.0514(10) 0.0239(10)
O43 0.0926(12) 0.0962(13) 0.1114(14) -0.0326(9) -0.0020(10) 0.0149(10)

loop_
_atom_type_symbol
_atom_type_description
_atom_type_scat_dispersion_real
_atom_type_scat_dispersion_imag
_atom_type_scat_source
C C 0.0033 0.0016 'International Tables Vol C Tables 4.2.6.8 and 6.1.1.4'
H H 0.0000 0.0000 'International Tables Vol C Tables 4.2.6.8 and 6.1.1.4'
N N 0.0061 0.0033 'International Tables Vol C Tables 4.2.6.8 and 6.1.1.4'
O O 0.0106 0.0060 'International Tables Vol C Tables 4.2.6.8 and 6.1.1.4'

loop_
_geom_angle_atom_site_label_1
_geom_angle_atom_site_label_2
_geom_angle_atom_site_label_3
_geom_angle_site_symmetry_1
_geom_angle_site_symmetry_3
_geom_angle
_geom_angle_publ_flag
C5 C1 N2 . . 108.04(13) ?
C5 C1 C11 . . 130.42(14) ?
N2 C1 C11 . . 121.52(13) ?
C1 C11 H11A . . 109.5 ?
C1 C11 H11C . . 109.5 ?
H11A C11 H11C . . 109.5 ?
C1 C11 H11B . . 109.5 ?
H11A C11 H11B . . 109.5 ?
H11C C11 H11B . . 109.5 ?
C1 N2 N3 . . 107.41(12) ?
C1 N2 C22 . . 125.26(14) ?
N3 N2 C22 . . 118.91(13) ?
N2 C22 H22A . . 109.5 ?
N2 C22 H22B . . 109.5 ?
H22A C22 H22B . . 109.5 ?
N2 C22 H22C . . 109.5 ?
H22A C22 H22C . . 109.5 ?
H22B C22 H22C . . 109.5 ?
C4 N3 N2 . . 110.07(12) ?
C4 N3 C31 . . 128.14(13) ?
N2 N3 C31 . . 121.29(12) ?
O4 C4 N3 . . 124.58(14) ?
O4 C4 C5 . . 131.15(14) ?
N3 C4 C5 . . 104.24(13) ?
C1 C5 C4 . . 110.04(13) ?
C1 C5 N5 . . 127.06(14) ?
C4 C5 N5 . . 122.76(13) ?
C5 N5 H5A . . 109.5 ?
C5 N5 H5B . . 109.5 ?
H5A N5 H5B . . 109.5 ?
C5 N5 H5C . . 109.5 ?
H5A N5 H5C . . 109.5 ?
H5B N5 H5C . . 109.5 ?
C32 C31 C36 . . 120.94(15) ?
C32 C31 N3 . . 118.89(15) ?
C36 C31 N3 . . 120.16(15) ?
C31 C32 C33 . . 119.41(18) ?
C31 C32 H32 . . 120.3 ?
C33 C32 H32 . . 120.3 ?
C34 C33 C32 . . 120.15(19) ?
C34 C33 H33 . . 119.9 ?
C32 C33 H33 . . 119.9 ?
C33 C34 C35 . . 120.15(17) ?
C33 C34 H34 . . 119.9 ?
C35 C34 H34 . . 119.9 ?
C34 C35 C36 . . 120.29(18) ?
C34 C35 H35 . . 119.9 ?
C36 C35 H35 . . 119.9 ?
C31 C36 C35 . . 119.02(18) ?
C31 C36 H36 . . 120.5 ?
C35 C36 H36 . . 120.5 ?
O42 C41 O41 . . 121.88(19) y
O42 C41 C42 . . 118.59(19) ?
O41 C41 C42 . . 119.52(19) ?
C43 C42 C47 . . 118.73(17) ?
C43 C42 C41 . . 121.05(17) ?
C47 C42 C41 . . 120.21(18) ?
C42 C43 C44 . . 120.8(2) ?
C42 C43 H43 . . 119.6 ?
C44 C43 H43 . . 119.6 ?
C45 C44 C43 . . 118.8(2) ?
C45 C44 H44 . . 120.6 ?
C43 C44 H44 . . 120.6 ?
C46 C45 C44 . . 121.2(2) ?
C46 C45 H45 . . 119.4 ?
C44 C45 H45 . . 119.4 ?
C45 C46 C47 . . 120.4(2) ?
C45 C46 H46 . . 119.8 ?
C47 C46 H46 . . 119.8 ?
O43 C47 C46 . . 118.8(2) ?
O43 C47 C42 . . 121.22(18) ?
C46 C47 C42 . . 120.0(2) ?
C47 O43 H43A . . 109.5 ?

loop_
_geom_bond_atom_site_label_1
_geom_bond_atom_site_label_2
_geom_bond_site_symmetry_2
_geom_bond_distance
_geom_bond_publ_flag
C1 C5 . 1.354(2) ?
C1 N2 . 1.3585(19) ?
C1 C11 . 1.487(2) ?
C11 H11A . 0.9600 ?
C11 H11C . 0.9600 ?
C11 H11B . 0.9600 ?
N2 N3 . 1.3924(18) ?
N2 C22 . 1.451(2) ?
C22 H22A . 0.9600 ?
C22 H22B . 0.9600 ?
C22 H22C . 0.9600 ?
N3 C4 . 1.3675(19) ?
N3 C31 . 1.4306(19) ?
C4 O4 . 1.2414(19) ?
C4 C5 . 1.416(2) y
C5 N5 . 1.4450(18) ?
N5 H5A . 0.8900 ?
N5 H5B . 0.8900 ?
N5 H5C . 0.8900 ?
C31 C32 . 1.367(2) ?
C31 C36 . 1.373(2) ?
C32 C33 . 1.380(3) ?
C32 H32 . 0.9300 ?
C33 C34 . 1.366(3) ?
C33 H33 . 0.9300 ?
C34 C35 . 1.368(3) ?
C34 H34 . 0.9300 ?
C35 C36 . 1.381(3) ?
C35 H35 . 0.9300 ?
C36 H36 . 0.9300 ?
C41 O42 . 1.246(2) y
C41 O41 . 1.247(2) y
C41 C42 . 1.489(2) ?
C42 C43 . 1.376(3) ?
C42 C47 . 1.395(2) ?
C43 C44 . 1.382(3) ?
C43 H43 . 0.9300 ?
C44 C45 . 1.379(4) ?
C44 H44 . 0.9300 ?
C45 C46 . 1.347(4) ?
C45 H45 . 0.9300 ?
C46 C47 . 1.372(3) ?
C46 H46 . 0.9300 ?
C47 O43 . 1.348(3) ?
O43 H43A . 0.8200 ?

loop_
_geom_hbond_atom_site_label_D
_geom_hbond_atom_site_label_H
_geom_hbond_atom_site_label_A
_geom_hbond_site_symmetry_A
_geom_hbond_distance_DH
_geom_hbond_distance_HA
_geom_hbond_distance_DA
_geom_hbond_angle_DHA
N5 H5A O4 3_666 0.89 1.88 2.696(2) 151.1
N5 H5B O41 . 0.89 2.20 2.949(2) 141.8
N5 H5B O42 . 0.89 2.17 2.972(2) 149.6
N5 H5C O41 3_766 0.89 1.82 2.705(2) 174.9
O43 H43A O42 . 0.82 1.79 2.524(3) 147.5

loop_
_geom_torsion_atom_site_label_1
_geom_torsion_atom_site_label_2
_geom_torsion_atom_site_label_3
_geom_torsion_atom_site_label_4
_geom_torsion_site_symmetry_1
_geom_torsion_site_symmetry_2
_geom_torsion_site_symmetry_3
_geom_torsion_site_symmetry_4
_geom_torsion
_geom_torsion_publ_flag
C5 C1 N2 N3 . . . . -4.57(17) ?
C11 C1 N2 N3 . . . . 174.07(14) ?
C5 C1 N2 C22 . . . . -151.94(16) ?
C11 C1 N2 C22 . . . . 26.7(2) ?
C1 N2 N3 C4 . . . . 4.24(17) ?
C22 N2 N3 C4 . . . . 154.04(15) ?
C1 N2 N3 C31 . . . . 176.75(14) ?
C22 N2 N3 C31 . . . . -33.5(2) ?
N2 N3 C4 O4 . . . . 176.11(16) ?
C31 N3 C4 O4 . . . . 4.2(3) ?
N2 N3 C4 C5 . . . . -2.15(17) ?
C31 N3 C4 C5 . . . . -174.00(15) ?
N2 C1 C5 C4 . . . . 3.34(18) ?
C11 C1 C5 C4 . . . . -175.14(16) ?
N2 C1 C5 N5 . . . . 179.12(14) ?
C11 C1 C5 N5 . . . . 0.6(3) ?
O4 C4 C5 C1 . . . . -178.80(18) ?
N3 C4 C5 C1 . . . . -0.71(18) ?
O4 C4 C5 N5 . . . . 5.2(3) ?
N3 C4 C5 N5 . . . . -176.71(14) ?
C4 N3 C31 C32 . . . . -72.0(2) ?
N2 N3 C31 C32 . . . . 116.97(17) ?
C4 N3 C31 C36 . . . . 108.9(2) ?
N2 N3 C31 C36 . . . . -62.1(2) y
C36 C31 C32 C33 . . . . 1.5(3) ?
N3 C31 C32 C33 . . . . -177.62(17) ?
C31 C32 C33 C34 . . . . 0.2(3) ?
C32 C33 C34 C35 . . . . -1.6(3) ?
C33 C34 C35 C36 . . . . 1.4(3) ?
C32 C31 C36 C35 . . . . -1.7(3) ?
N3 C31 C36 C35 . . . . 177.43(15) ?
C34 C35 C36 C31 . . . . 0.2(3) ?
O42 C41 C42 C43 . . . . -168.40(17) ?
O41 C41 C42 C43 . . . . 12.8(2) y
O42 C41 C42 C47 . . . . 12.6(2) ?
O41 C41 C42 C47 . . . . -166.22(16) ?
C47 C42 C43 C44 . . . . 0.6(3) ?
C41 C42 C43 C44 . . . . -178.37(17) ?
C42 C43 C44 C45 . . . . 1.8(3) ?
C43 C44 C45 C46 . . . . -1.6(4) ?
C44 C45 C46 C47 . . . . -1.0(4) ?
C45 C46 C47 O43 . . . . -177.1(2) ?
C45 C46 C47 C42 . . . . 3.4(3) ?
C43 C42 C47 O43 . . . . 177.36(17) ?
C41 C42 C47 O43 . . . . -3.6(2) ?
C43 C42 C47 C46 . . . . -3.2(3) ?
C41 C42 C47 C46 . . . . 175.77(16) ?

loop_
_cod_related_entry_id
_cod_related_entry_database
_cod_related_entry_code
1 ChemSpider 30655939
